data_1525829
loop_
_publ_author_name
'Lobanov, M.V.'
'D'yachenko, O.G.'
'Balagurov, A.M.'
'Pomjakushin, V.Yu.'
'Fischer, P.'
'Lebedev, O.I.'
'Abakumov, A.M.'
'Gutmann, M.'
'Antipov, E.V.'
'van Tendeloo, G.'

_publ_section_title
;
 Structural and magnetic properties of the colossal magnetoresistance
 perovskite La0.85 Ca0.15 Mn o3
;
_journal_name_full 'Physical Review, Serie 3. B - Condensed Matter (18,1978-)'
_journal_page_first 8941
_journal_page_last 8949
_journal_volume 61
_journal_year 2000
_chemical_formula_sum 'Ca0.15 La0.85 Mn O3'
_chemical_name_systematic '(La0.85 Ca0.15) (Mn O3)'
_space_group_IT_number 14
_symmetry_space_group_name_Hall '-P 2ybc'
_symmetry_space_group_name_H-M 'P 1 21/c 1'
_cell_angle_alpha 90
_cell_angle_beta 90.091
_cell_angle_gamma 90
_cell_formula_units_Z 4
_cell_length_a 7.74476
_cell_length_b 5.50398
_cell_length_c 5.47351
_cell_volume 233.319
_citation_journal_id_ASTM PRBMDO
_cod_data_source_file Lobanov_PRBMDO_2000_476.cif
_cod_data_source_block Ca0.15La0.85Mn1O3
_cod_original_formula_sum 'Ca0.15 La0.85 Mn1 O3'
_cod_database_code 1525829

loop_
_symmetry_equiv_pos_as_xyz
x,y,z
-x,y+1/2,-z+1/2
-x,-y,-z
x,-y-1/2,z-1/2

loop_
_atom_site_label
_atom_site_type_symbol
_atom_site_fract_x
_atom_site_fract_y
_atom_site_fract_z
_atom_site_occupancy
_atom_site_U_iso_or_equiv
Ca1 Ca+2 0.2483 -0.0033 -0.0174 0.15 0.0
O1 O-2 0.2465 0.0637 0.5013 1 0.0
Mn1 Mn+3 0 0 0.5 1 0.0
O2 O-2 0.0315 0.7363 0.723 1 0.0
Mn2 Mn+3 0.5 0 0.5 1 0.0
La1 La+3 0.2483 -0.0033 -0.0174 0.85 0.0
O3 O-2 0.4671 0.7747 0.2319 1 0.0
